data_7003822
loop_
_publ_author_name
'Majoumo-Mb\'e, F.'
'K\"uhl, O.'
'L\"onnecke, P.'
'Silaghi-Dumitrescu, I.'
'Hey-Hawkins, E.'

_publ_section_title
;
 Bis(phosphanylamino)benzene ligands: a zinc(ii) complex and an unusual
 nickel(i) complex with a Dewar-benzene-type Ni2P2N2 backbone
;
_journal_issue 23
_journal_name_full 'Dalton Transactions'
_journal_page_first 3107
_journal_page_last 3114
_journal_paper_doi 10.1039/b720004h
_journal_year 2008
_chemical_formula_sum 'C66 H60 N6 Ni2 P4'
_chemical_formula_weight 1178.50
_chemical_name_systematic
;
?
;
_space_group_IT_number 2
_symmetry_cell_setting triclinic
_symmetry_space_group_name_Hall '-P 1'
_symmetry_space_group_name_H-M 'P -1'
_atom_sites_solution_hydrogens geom
_atom_sites_solution_primary direct
_atom_sites_solution_secondary difmap
_audit_creation_method SHELXL-97
_cell_angle_alpha 101.889(2)
_cell_angle_beta 100.363(2)
_cell_angle_gamma 107.307(2)
_cell_formula_units_Z 1
_cell_length_a 9.5087(9)
_cell_length_b 12.1620(12)
_cell_length_c 13.8429(13)
_cell_measurement_reflns_used 1024
_cell_measurement_temperature 223(2)
_cell_measurement_theta_max 27.36
_cell_measurement_theta_min 2.84
_cell_volume 1444.9(2)
_computing_cell_refinement 'Bruker SAINT'
_computing_data_collection 'Bruker SMART'
_computing_data_reduction 'Bruker SAINT'
_computing_molecular_graphics 'ORTEP3 for Windows (L. J. Farrugia, 1997)'
_computing_publication_material 'WINGX (L.J. Farrugia,1999)'
_computing_structure_refinement 'SHELXL-97 (Sheldrick,1997)'
_computing_structure_solution 'SHELXS-97 (Sheldrick, 1990)'
_diffrn_ambient_temperature 223(2)
_diffrn_measured_fraction_theta_full 0.904
_diffrn_measured_fraction_theta_max 0.904
_diffrn_measurement_device_type 'ccd diffractometer (AXS Bruker)'
_diffrn_measurement_method '\w scan'
_diffrn_radiation_monochromator graphite
_diffrn_radiation_source 'fine-focus sealed tube'
_diffrn_radiation_type MoK\a
_diffrn_radiation_wavelength 0.71073
_diffrn_reflns_av_R_equivalents 0.0350
_diffrn_reflns_av_sigmaI/netI 0.0621
_diffrn_reflns_limit_h_max 12
_diffrn_reflns_limit_h_min -12
_diffrn_reflns_limit_k_max 16
_diffrn_reflns_limit_k_min -16
_diffrn_reflns_limit_l_max 17
_diffrn_reflns_limit_l_min -17
_diffrn_reflns_number 15714
_diffrn_reflns_theta_full 29.02
_diffrn_reflns_theta_max 29.02
_diffrn_reflns_theta_min 1.56
_exptl_absorpt_coefficient_mu 0.809
_exptl_absorpt_correction_type multi-scan
_exptl_crystal_colour red
_exptl_crystal_density_diffrn 1.354
_exptl_crystal_density_method 'not measured'
_exptl_crystal_description prism
_exptl_crystal_F_000 614
_exptl_crystal_size_max 0.20
_exptl_crystal_size_mid 0.10
_exptl_crystal_size_min 0.05
_refine_diff_density_max 0.429
_refine_diff_density_min -0.497
_refine_diff_density_rms 0.147
_refine_ls_extinction_method none
_refine_ls_goodness_of_fit_ref 0.987
_refine_ls_hydrogen_treatment mixed
_refine_ls_matrix_type full
_refine_ls_number_parameters 357
_refine_ls_number_reflns 6949
_refine_ls_number_restraints 0
_refine_ls_restrained_S_all 0.987
_refine_ls_R_factor_all 0.0739
_refine_ls_R_factor_gt 0.0384
_refine_ls_shift/su_max 0.000
_refine_ls_shift/su_mean 0.000
_refine_ls_structure_factor_coef Fsqd
_refine_ls_weighting_details 'calc w=1/[\s^2^(Fo^2^)+(0.0540P)^2^+0.0000P] where P=(Fo^2^+2Fc^2^)/3'
_refine_ls_weighting_scheme calc
_refine_ls_wR_factor_gt 0.0829
_refine_ls_wR_factor_ref 0.1071
_reflns_number_gt 4687
_reflns_number_total 6949
_reflns_threshold_expression >2sigma(I)
_cod_data_source_file b720004h.txt
_cod_data_source_block c936_fin
_cod_original_sg_symbol_H-M P-1
_cod_database_code 7003822

loop_
_symmetry_equiv_pos_as_xyz
'x, y, z'
'-x, -y, -z'

loop_
_atom_site_label
_atom_site_type_symbol
_atom_site_fract_x
_atom_site_fract_y
_atom_site_fract_z
_atom_site_U_iso_or_equiv
_atom_site_adp_type
_atom_site_occupancy
_atom_site_symmetry_multiplicity
_atom_site_calc_flag
_atom_site_refinement_flags
_atom_site_disorder_assembly
_atom_site_disorder_group
Ni1 Ni 0.08808(4) 0.02608(3) 0.08263(2) 0.02636(10) Uani 1 1 d . . .
P1 P 0.23212(7) 0.06633(5) 0.23325(5) 0.02691(15) Uani 1 1 d . . .
P2 P 0.00639(7) 0.16181(5) -0.01843(5) 0.02657(15) Uani 1 1 d . . .
N1 N 0.3749(2) 0.19723(18) 0.25159(17) 0.0301(5) Uani 1 1 d . . .
N2 N 0.1405(2) 0.19006(17) 0.08556(16) 0.0304(5) Uani 1 1 d . . .
N3 N 0.7091(4) 0.2780(3) 0.3876(3) 0.0826(11) Uani 1 1 d . . .
C1 C 0.3451(3) -0.0219(2) 0.2717(2) 0.0316(6) Uani 1 1 d . . .
C2 C 0.3483(3) -0.0598(2) 0.3597(2) 0.0436(7) Uani 1 1 d . . .
H2 H 0.2928 -0.0372 0.4051 0.052 Uiso 1 1 calc R . .
C3 C 0.4339(4) -0.1315(3) 0.3810(3) 0.0591(10) Uani 1 1 d . . .
H3 H 0.4350 -0.1579 0.4403 0.071 Uiso 1 1 calc R . .
C4 C 0.5163(4) -0.1633(3) 0.3155(3) 0.0624(10) Uani 1 1 d . . .
H4 H 0.5743 -0.2110 0.3304 0.075 Uiso 1 1 calc R . .
C5 C 0.5150(3) -0.1261(3) 0.2281(3) 0.0553(9) Uani 1 1 d . . .
H5 H 0.5724 -0.1480 0.1838 0.066 Uiso 1 1 calc R . .
C6 C 0.4289(3) -0.0565(2) 0.2058(2) 0.0420(7) Uani 1 1 d . . .
H6 H 0.4267 -0.0322 0.1455 0.050 Uiso 1 1 calc R . .
C7 C 0.1397(3) 0.0931(2) 0.33615(19) 0.0312(6) Uani 1 1 d . . .
C8 C 0.2201(3) 0.1768(3) 0.4300(2) 0.0414(7) Uani 1 1 d . . .
H8 H 0.3255 0.2171 0.4427 0.050 Uiso 1 1 calc R . .
C9 C 0.1459(4) 0.2009(3) 0.5045(2) 0.0501(8) Uani 1 1 d . . .
H9 H 0.2012 0.2563 0.5681 0.060 Uiso 1 1 calc R . .
C10 C -0.0084(4) 0.1440(3) 0.4862(2) 0.0552(9) Uani 1 1 d . . .
H10 H -0.0585 0.1614 0.5369 0.066 Uiso 1 1 calc R . .
C11 C -0.0895(4) 0.0622(3) 0.3941(3) 0.0544(8) Uani 1 1 d . . .
H11 H -0.1951 0.0234 0.3818 0.065 Uiso 1 1 calc R . .
C12 C -0.0160(3) 0.0366(2) 0.3191(2) 0.0419(7) Uani 1 1 d . . .
H12 H -0.0722 -0.0197 0.2561 0.050 Uiso 1 1 calc R . .
C13 C 0.3467(3) 0.3022(2) 0.23934(19) 0.0287(5) Uani 1 1 d . . .
C14 C 0.2332(3) 0.2993(2) 0.15726(19) 0.0286(5) Uani 1 1 d . . .
C15 C 0.2199(3) 0.4092(2) 0.1492(2) 0.0330(6) Uani 1 1 d . . .
H15 H 0.1453 0.4098 0.0947 0.040 Uiso 1 1 calc R . .
C16 C 0.3142(3) 0.5174(2) 0.2197(2) 0.0381(6) Uani 1 1 d . . .
H16 H 0.3034 0.5899 0.2123 0.046 Uiso 1 1 calc R . .
C17 C 0.4230(3) 0.5178(2) 0.2999(2) 0.0400(7) Uani 1 1 d . . .
H17 H 0.4861 0.5904 0.3480 0.048 Uiso 1 1 calc R . .
C18 C 0.4394(3) 0.4115(2) 0.3097(2) 0.0362(6) Uani 1 1 d . . .
H18 H 0.5143 0.4124 0.3648 0.043 Uiso 1 1 calc R . .
C19 C -0.1397(3) 0.2216(2) 0.01518(19) 0.0300(6) Uani 1 1 d . . .
C20 C -0.2428(3) 0.1546(3) 0.0595(2) 0.0437(7) Uani 1 1 d . . .
H20 H -0.2361 0.0818 0.0690 0.052 Uiso 1 1 calc R . .
C21 C -0.3551(4) 0.1941(3) 0.0897(3) 0.0570(9) Uani 1 1 d . . .
H21 H -0.4235 0.1482 0.1197 0.068 Uiso 1 1 calc R . .
C22 C -0.3668(4) 0.3005(3) 0.0759(2) 0.0530(8) Uani 1 1 d . . .
H22 H -0.4427 0.3271 0.0967 0.064 Uiso 1 1 calc R . .
C23 C -0.2681(3) 0.3670(3) 0.0321(2) 0.0463(7) Uani 1 1 d . . .
H23 H -0.2765 0.4393 0.0225 0.056 Uiso 1 1 calc R . .
C24 C -0.1553(3) 0.3286(2) 0.0017(2) 0.0348(6) Uani 1 1 d . . .
H24 H -0.0881 0.3753 -0.0285 0.042 Uiso 1 1 calc R . .
C25 C 0.0883(3) 0.2497(2) -0.10094(19) 0.0290(5) Uani 1 1 d . . .
C26 C 0.2455(3) 0.2907(2) -0.0875(2) 0.0379(6) Uani 1 1 d . . .
H26 H 0.3086 0.2752 -0.0354 0.045 Uiso 1 1 calc R . .
C27 C 0.3096(4) 0.3541(3) -0.1506(2) 0.0488(8) Uani 1 1 d . . .
H27 H 0.4159 0.3813 -0.1411 0.059 Uiso 1 1 calc R . .
C28 C 0.2191(4) 0.3775(3) -0.2269(2) 0.0512(8) Uani 1 1 d . . .
H28 H 0.2634 0.4221 -0.2685 0.061 Uiso 1 1 calc R . .
C29 C 0.0634(4) 0.3354(2) -0.2425(2) 0.0469(8) Uani 1 1 d . . .
H29 H 0.0011 0.3502 -0.2955 0.056 Uiso 1 1 calc R . .
C30 C -0.0020(3) 0.2711(2) -0.17995(19) 0.0356(6) Uani 1 1 d . . .
H30 H -0.1086 0.2419 -0.1915 0.043 Uiso 1 1 calc R . .
C31 C 1.0790(5) 0.4450(4) 0.3963(3) 0.0851(13) Uani 1 1 d . . .
H31A H 1.0511 0.5160 0.4112 0.128 Uiso 1 1 calc R . .
H31B H 1.1680 0.4621 0.3693 0.128 Uiso 1 1 calc R . .
H31C H 1.1019 0.4215 0.4585 0.128 Uiso 1 1 calc R . .
C32 C 0.9491(4) 0.3451(4) 0.3191(3) 0.0760(11) Uani 1 1 d . . .
H32A H 0.9230 0.3713 0.2580 0.091 Uiso 1 1 calc R . .
H32B H 0.9820 0.2766 0.2991 0.091 Uiso 1 1 calc R . .
C33 C 0.8128(5) 0.3062(3) 0.3559(3) 0.0697(11) Uani 1 1 d . . .
H1N H 0.451(3) 0.212(2) 0.297(2) 0.041(9) Uiso 1 1 d . . .

loop_
_atom_site_aniso_label
_atom_site_aniso_U_11
_atom_site_aniso_U_22
_atom_site_aniso_U_33
_atom_site_aniso_U_23
_atom_site_aniso_U_13
_atom_site_aniso_U_12
Ni1 0.03067(19) 0.02207(16) 0.02496(18) 0.00645(12) 0.00364(13) 0.00933(13)
P1 0.0265(3) 0.0266(3) 0.0269(4) 0.0079(3) 0.0044(3) 0.0092(3)
P2 0.0301(4) 0.0231(3) 0.0265(3) 0.0072(2) 0.0059(3) 0.0097(3)
N1 0.0235(12) 0.0310(11) 0.0321(12) 0.0087(9) 0.0015(10) 0.0075(9)
N2 0.0346(12) 0.0212(10) 0.0314(12) 0.0061(8) 0.0014(9) 0.0091(9)
N3 0.0430(19) 0.087(2) 0.101(3) 0.011(2) -0.0028(19) 0.0217(17)
C1 0.0268(14) 0.0273(13) 0.0341(15) 0.0064(11) -0.0018(11) 0.0072(10)
C2 0.0470(18) 0.0380(16) 0.0430(18) 0.0153(13) 0.0018(14) 0.0140(13)
C3 0.066(2) 0.0424(18) 0.055(2) 0.0173(16) -0.0161(18) 0.0149(16)
C4 0.053(2) 0.0343(17) 0.086(3) 0.0104(17) -0.0158(19) 0.0184(15)
C5 0.0422(18) 0.0376(16) 0.076(2) 0.0004(16) 0.0007(17) 0.0188(14)
C6 0.0378(16) 0.0357(15) 0.0483(18) 0.0061(13) 0.0040(14) 0.0149(12)
C7 0.0331(14) 0.0326(13) 0.0284(14) 0.0093(11) 0.0070(11) 0.0119(11)
C8 0.0338(16) 0.0501(17) 0.0336(16) 0.0063(13) 0.0057(12) 0.0104(13)
C9 0.053(2) 0.060(2) 0.0321(17) 0.0040(14) 0.0116(14) 0.0187(16)
C10 0.064(2) 0.064(2) 0.047(2) 0.0147(16) 0.0315(17) 0.0257(18)
C11 0.0384(18) 0.058(2) 0.062(2) 0.0109(16) 0.0248(16) 0.0073(15)
C12 0.0348(16) 0.0391(16) 0.0438(17) 0.0063(13) 0.0090(13) 0.0055(12)
C13 0.0267(13) 0.0283(13) 0.0320(14) 0.0083(10) 0.0114(11) 0.0084(10)
C14 0.0275(13) 0.0272(13) 0.0306(14) 0.0076(10) 0.0111(11) 0.0070(10)
C15 0.0348(15) 0.0269(13) 0.0339(15) 0.0072(11) 0.0057(12) 0.0083(11)
C16 0.0403(16) 0.0237(13) 0.0474(17) 0.0095(12) 0.0104(13) 0.0077(11)
C17 0.0361(16) 0.0269(14) 0.0437(17) 0.0018(12) 0.0064(13) -0.0004(11)
C18 0.0310(15) 0.0320(14) 0.0375(16) 0.0056(11) 0.0044(12) 0.0048(11)
C19 0.0314(14) 0.0289(13) 0.0270(14) 0.0043(10) 0.0066(11) 0.0097(11)
C20 0.0467(18) 0.0391(16) 0.0454(18) 0.0119(13) 0.0185(14) 0.0111(13)
C21 0.0442(19) 0.066(2) 0.057(2) 0.0101(17) 0.0295(17) 0.0087(16)
C22 0.0398(18) 0.066(2) 0.051(2) 0.0003(16) 0.0154(15) 0.0238(16)
C23 0.0476(18) 0.0491(18) 0.0452(18) 0.0048(14) 0.0106(15) 0.0277(15)
C24 0.0374(15) 0.0327(14) 0.0344(15) 0.0067(11) 0.0101(12) 0.0137(11)
C25 0.0369(15) 0.0229(12) 0.0280(14) 0.0043(10) 0.0124(11) 0.0110(10)
C26 0.0392(16) 0.0375(15) 0.0431(17) 0.0103(12) 0.0170(13) 0.0187(12)
C27 0.0474(19) 0.0420(17) 0.059(2) 0.0064(15) 0.0319(17) 0.0123(14)
C28 0.074(2) 0.0389(17) 0.0449(19) 0.0126(14) 0.0364(18) 0.0134(16)
C29 0.071(2) 0.0373(16) 0.0313(16) 0.0125(12) 0.0144(15) 0.0152(15)
C30 0.0431(16) 0.0287(13) 0.0315(15) 0.0068(11) 0.0094(12) 0.0086(12)
C31 0.072(3) 0.098(3) 0.088(3) 0.029(3) 0.039(2) 0.020(2)
C32 0.072(3) 0.085(3) 0.067(3) 0.010(2) 0.016(2) 0.030(2)
C33 0.049(2) 0.071(3) 0.075(3) 0.005(2) -0.006(2) 0.022(2)

loop_
_atom_type_symbol
_atom_type_description
_atom_type_scat_dispersion_real
_atom_type_scat_dispersion_imag
_atom_type_scat_source
Ni Ni 0.3393 1.1124 'International Tables Vol C Tables 4.2.6.8 and 6.1.1.4'
P P 0.1023 0.0942 'International Tables Vol C Tables 4.2.6.8 and 6.1.1.4'
N N 0.0061 0.0033 'International Tables Vol C Tables 4.2.6.8 and 6.1.1.4'
C C 0.0033 0.0016 'International Tables Vol C Tables 4.2.6.8 and 6.1.1.4'
H H 0.0000 0.0000 'International Tables Vol C Tables 4.2.6.8 and 6.1.1.4'

loop_
_geom_angle_atom_site_label_1
_geom_angle_atom_site_label_2
_geom_angle_atom_site_label_3
_geom_angle
_geom_angle_site_symmetry_1
_geom_angle_site_symmetry_3
_geom_angle_publ_flag
N2 Ni1 P2 157.26(7) . 2 ?
N2 Ni1 P1 92.81(7) . . ?
P2 Ni1 P1 109.45(3) 2 . ?
N2 Ni1 Ni1 89.27(6) . 2 ?
P2 Ni1 Ni1 68.78(2) 2 2 ?
P1 Ni1 Ni1 176.14(3) . 2 ?
N2 Ni1 P2 39.59(6) . . ?
P2 Ni1 P2 118.86(2) 2 . ?
P1 Ni1 P2 131.56(3) . . ?
Ni1 Ni1 P2 50.078(18) 2 . ?
N1 P1 C1 99.11(11) . . ?
N1 P1 C7 105.38(11) . . ?
C1 P1 C7 104.53(12) . . ?
N1 P1 Ni1 106.62(8) . . ?
C1 P1 Ni1 124.46(9) . . ?
C7 P1 Ni1 114.30(9) . . ?
N2 P2 C19 109.01(11) . . ?
N2 P2 C25 108.26(11) . . ?
C19 P2 C25 104.48(11) . . ?
N2 P2 Ni1 108.03(7) . 2 ?
C19 P2 Ni1 110.69(8) . 2 ?
C25 P2 Ni1 116.16(8) . 2 ?
N2 P2 Ni1 47.44(7) . . ?
C19 P2 Ni1 118.41(9) . . ?
C25 P2 Ni1 135.23(8) . . ?
Ni1 P2 Ni1 61.14(2) 2 . ?
C13 N1 P1 122.23(18) . . ?
C14 N2 P2 130.47(17) . . ?
C14 N2 Ni1 135.35(18) . . ?
P2 N2 Ni1 92.97(9) . . ?
C2 C1 C6 118.7(2) . . ?
C2 C1 P1 124.1(2) . . ?
C6 C1 P1 117.1(2) . . ?
C1 C2 C3 120.1(3) . . ?
C4 C3 C2 119.9(3) . . ?
C3 C4 C5 120.8(3) . . ?
C4 C5 C6 119.6(3) . . ?
C5 C6 C1 120.8(3) . . ?
C12 C7 C8 118.5(2) . . ?
C12 C7 P1 120.0(2) . . ?
C8 C7 P1 121.4(2) . . ?
C9 C8 C7 120.4(3) . . ?
C10 C9 C8 120.3(3) . . ?
C11 C10 C9 120.2(3) . . ?
C10 C11 C12 120.0(3) . . ?
C7 C12 C11 120.7(3) . . ?
C18 C13 C14 120.1(2) . . ?
C18 C13 N1 118.0(2) . . ?
C14 C13 N1 121.9(2) . . ?
N2 C14 C15 122.2(2) . . ?
N2 C14 C13 120.4(2) . . ?
C15 C14 C13 117.4(2) . . ?
C16 C15 C14 121.8(3) . . ?
C17 C16 C15 119.7(2) . . ?
C16 C17 C18 119.9(2) . . ?
C17 C18 C13 121.1(3) . . ?
C20 C19 C24 117.4(2) . . ?
C20 C19 P2 116.7(2) . . ?
C24 C19 P2 125.9(2) . . ?
C21 C20 C19 120.8(3) . . ?
C22 C21 C20 120.3(3) . . ?
C23 C22 C21 119.9(3) . . ?
C22 C23 C24 120.4(3) . . ?
C23 C24 C19 121.2(3) . . ?
C30 C25 C26 118.6(2) . . ?
C30 C25 P2 122.1(2) . . ?
C26 C25 P2 119.3(2) . . ?
C27 C26 C25 120.3(3) . . ?
C28 C27 C26 120.5(3) . . ?
C27 C28 C29 119.8(3) . . ?
C28 C29 C30 120.2(3) . . ?
C25 C30 C29 120.6(3) . . ?
C33 C32 C31 113.6(3) . . ?
N3 C33 C32 177.8(4) . . ?

loop_
_geom_bond_atom_site_label_1
_geom_bond_atom_site_label_2
_geom_bond_distance
_geom_bond_site_symmetry_2
_geom_bond_publ_flag
Ni1 N2 1.8961(19) . ?
Ni1 P2 2.1150(7) 2 ?
Ni1 P1 2.1485(7) . ?
Ni1 Ni1 2.4152(6) 2 ?
Ni1 P2 2.5708(7) . ?
P1 N1 1.693(2) . ?
P1 C1 1.818(2) . ?
P1 C7 1.827(3) . ?
P2 N2 1.640(2) . ?
P2 C19 1.835(3) . ?
P2 C25 1.839(3) . ?
P2 Ni1 2.1150(7) 2 ?
N1 C13 1.417(3) . ?
N2 C14 1.404(3) . ?
N3 C33 1.141(5) . ?
C1 C2 1.387(4) . ?
C1 C6 1.396(4) . ?
C2 C3 1.397(4) . ?
C3 C4 1.370(5) . ?
C4 C5 1.374(5) . ?
C5 C6 1.383(4) . ?
C7 C12 1.386(4) . ?
C7 C8 1.394(4) . ?
C8 C9 1.381(4) . ?
C9 C10 1.373(4) . ?
C10 C11 1.370(4) . ?
C11 C12 1.386(4) . ?
C13 C18 1.397(3) . ?
C13 C14 1.406(3) . ?
C14 C15 1.405(3) . ?
C15 C16 1.394(3) . ?
C16 C17 1.373(4) . ?
C17 C18 1.379(4) . ?
C19 C20 1.396(4) . ?
C19 C24 1.398(3) . ?
C20 C21 1.390(4) . ?
C21 C22 1.379(5) . ?
C22 C23 1.363(4) . ?
C23 C24 1.388(4) . ?
C25 C30 1.383(4) . ?
C25 C26 1.392(4) . ?
C26 C27 1.385(4) . ?
C27 C28 1.371(4) . ?
C28 C29 1.374(4) . ?
C29 C30 1.389(4) . ?
C31 C32 1.497(5) . ?
C32 C33 1.460(6) . ?
